data_7007782
loop_
_publ_author_name
'Fey, Natalie'
'Howell, James A. S.'
'Lovatt, Jonathan D.'
'Yates, Paul C.'
'Cunningham, Desmond'
'McArdle, Patrick'
'Gottlieb, Hugo E.'
'Coles, Simon J.'

_publ_section_title
;
 A molecular mechanics approach to mapping the conformational space of
 diaryl and triarylphosphines.
;
_journal_issue 46
_journal_name_full 'Dalton transactions (Cambridge, England : 2003)'
_journal_page_first 5464
_journal_page_last 5475
_journal_paper_doi 10.1039/b610123b
_journal_year 2006
_chemical_formula_sum 'C27 H33 P'
_chemical_formula_weight 388.50
_chemical_name_systematic
;
?
;
_space_group_IT_number 2
_symmetry_cell_setting triclinic
_symmetry_space_group_name_Hall '-P 1'
_symmetry_space_group_name_H-M 'P -1'
_atom_sites_solution_hydrogens geom
_atom_sites_solution_primary direct
_atom_sites_solution_secondary difmap
_audit_creation_method SHELXL
_cell_angle_alpha 75.89(2)
_cell_angle_beta 88.14(2)
_cell_angle_gamma 69.87(2)
_cell_formula_units_Z 4
_cell_length_a 11.005(2)
_cell_length_b 12.990(3)
_cell_length_c 18.795(5)
_cell_measurement_reflns_used 25
_cell_measurement_temperature 293(2)
_cell_measurement_theta_max 28.0
_cell_measurement_theta_min 16.0
_cell_volume 2442.7(10)
_computing_structure_refinement 'SHELXL-93 (Sheldrick, 1993)'
_computing_structure_solution 'SHELXS-86 (Sheldrick, 1990)'
_diffrn_ambient_temperature 293(2)
_diffrn_radiation_monochromator graphite
_diffrn_radiation_source 'fine-focus sealed tube'
_diffrn_radiation_type MoK\a
_diffrn_radiation_wavelength 0.71069
_diffrn_reflns_av_R_equivalents 0.0305
_diffrn_reflns_av_sigmaI/netI 0.0339
_diffrn_reflns_limit_h_max 11
_diffrn_reflns_limit_h_min 0
_diffrn_reflns_limit_k_max 13
_diffrn_reflns_limit_k_min -12
_diffrn_reflns_limit_l_max 19
_diffrn_reflns_limit_l_min -19
_diffrn_reflns_number 6526
_diffrn_reflns_theta_max 21.97
_diffrn_reflns_theta_min 2.12
_exptl_absorpt_coefficient_mu 0.121
_exptl_crystal_density_diffrn 1.056
_exptl_crystal_F_000 840
_exptl_crystal_size_max 0.46
_exptl_crystal_size_mid 0.34
_exptl_crystal_size_min 0.31
_refine_diff_density_max 0.309
_refine_diff_density_min -0.226
_refine_diff_density_rms 0.038
_refine_ls_extinction_method none
_refine_ls_goodness_of_fit_all 1.218
_refine_ls_goodness_of_fit_obs 1.336
_refine_ls_matrix_type full
_refine_ls_number_parameters 517
_refine_ls_number_reflns 5976
_refine_ls_number_restraints 0
_refine_ls_restrained_S_all 1.218
_refine_ls_restrained_S_obs 1.336
_refine_ls_R_factor_all 0.0696
_refine_ls_R_factor_obs 0.0517
_refine_ls_shift/esd_max 0.014
_refine_ls_shift/esd_mean 0.000
_refine_ls_structure_factor_coef Fsqd
_refine_ls_weighting_details 'w=1/[\s^2^(Fo^2^)+(0.1000P)^2^+0.0000P] where P=(Fo^2^+2Fc^2^)/3'
_refine_ls_weighting_scheme calc
_refine_ls_wR_factor_all 0.1680
_refine_ls_wR_factor_obs 0.1568
_reflns_number_observed 4452
_reflns_number_total 5976
_reflns_observed_criterion >2sigma(I)
_cod_data_source_file b610123b.txt
_cod_data_source_block 4a_jh56
_cod_depositor_comments
;
The following automatic conversions were performed:
'_symmetry_cell_setting' value 'Triclinic' changed to 'triclinic'
according to '/home/saulius/struct/CIF-dictionaries/cif_core.dic'
dictionary named 'cif_core.dic' version 2.4.1 from 2010-06-29.

Automatic conversion script
Id: cif_fix_enum 1527 2010-12-29 10:47:43Z saulius 

The following automatic conversions were performed:

'_refine_ls_weighting_scheme' value 'calc
w=1/[\s^2^(Fo^2^)+(0.1000P)^2^+0.0000P] where P=(Fo^2^+2Fc^2^)/3' was
changed to 'calc'. New tag '_refine_ls_weighting_details' was
created. The value of the new tag was set to
'w=1/[\s^2^(Fo^2^)+(0.1000P)^2^+0.0000P] where P=(Fo^2^+2Fc^2^)/3'.

Automatic conversion script
Id: cif_fix_values 3143 2015-03-26 13:38:13Z robertas 
;
_cod_original_sg_symbol_H-M P-1
_cod_database_code 7007782

loop_
_symmetry_equiv_pos_as_xyz
'x, y, z'
'-x, -y, -z'

loop_
_atom_site_aniso_label
_atom_site_aniso_U_11
_atom_site_aniso_U_22
_atom_site_aniso_U_33
_atom_site_aniso_U_23
_atom_site_aniso_U_13
_atom_site_aniso_U_12
P1 0.0504(4) 0.0527(4) 0.0629(5) -0.0193(3) 0.0025(3) -0.0148(3)
P2 0.0860(6) 0.0616(5) 0.0563(5) -0.0192(4) 0.0052(4) -0.0291(4)
C1 0.054(2) 0.0545(15) 0.057(2) -0.0220(12) 0.0054(12) -0.0190(12)
C2 0.054(2) 0.063(2) 0.070(2) -0.0239(14) 0.0042(14) -0.0243(13)
C3 0.059(2) 0.095(2) 0.089(2) -0.032(2) 0.001(2) -0.033(2)
C4 0.074(2) 0.098(2) 0.090(3) -0.027(2) -0.023(2) -0.030(2)
C5 0.091(3) 0.092(2) 0.060(2) -0.021(2) -0.012(2) -0.030(2)
C6 0.066(2) 0.076(2) 0.063(2) -0.0221(15) 0.0054(15) -0.026(2)
C7 0.061(2) 0.083(2) 0.075(2) -0.026(2) 0.0152(15) -0.032(2)
C8 0.110(3) 0.130(3) 0.107(3) -0.059(3) 0.038(2) -0.036(3)
C9 0.150(4) 0.104(3) 0.116(3) -0.029(2) 0.037(3) -0.069(3)
C10 0.0465(15) 0.058(2) 0.071(2) -0.0249(13) -0.0011(13) -0.0152(13)
C11 0.062(2) 0.081(2) 0.106(2) -0.051(2) 0.020(2) -0.028(2)
C12 0.072(2) 0.102(3) 0.128(3) -0.066(2) 0.037(2) -0.033(2)
C13 0.062(2) 0.109(3) 0.103(3) -0.039(2) 0.019(2) -0.034(2)
C14 0.056(2) 0.077(2) 0.090(2) -0.024(2) 0.008(2) -0.027(2)
C15 0.053(2) 0.066(2) 0.074(2) -0.0243(14) 0.0031(14) -0.0159(14)
C16 0.108(3) 0.104(3) 0.183(4) -0.094(3) 0.067(3) -0.056(2)
C17 0.173(5) 0.216(6) 0.208(6) -0.148(5) 0.048(4) -0.114(5)
C18 0.162(5) 0.078(3) 0.375(10) -0.082(4) 0.119(6) -0.038(3)
C19 0.0486(15) 0.056(2) 0.058(2) -0.0170(12) 0.0048(12) -0.0163(13)
C20 0.067(2) 0.071(2) 0.061(2) -0.0222(15) -0.0028(14) -0.0207(15)
C21 0.091(2) 0.099(3) 0.073(2) -0.035(2) -0.009(2) -0.036(2)
C22 0.093(2) 0.082(2) 0.091(2) -0.045(2) 0.008(2) -0.031(2)
C23 0.075(2) 0.059(2) 0.090(2) -0.031(2) 0.008(2) -0.0134(15)
C24 0.062(2) 0.055(2) 0.066(2) -0.0196(14) -0.0016(14) -0.0138(14)
C25 0.100(3) 0.085(2) 0.088(2) -0.022(2) -0.036(2) -0.002(2)
C26 0.082(3) 0.167(5) 0.262(7) -0.042(5) -0.057(4) 0.008(3)
C27 0.275(8) 0.104(3) 0.119(4) 0.015(3) -0.008(4) 0.017(4)
C101 0.087(2) 0.063(2) 0.077(2) -0.028(2) 0.006(2) -0.029(2)
C102 0.092(3) 0.074(2) 0.102(3) -0.041(2) 0.022(2) -0.034(2)
C103 0.101(3) 0.112(3) 0.167(5) -0.059(3) 0.035(3) -0.048(3)
C104 0.099(3) 0.119(4) 0.185(5) -0.043(4) -0.025(4) -0.032(3)
C105 0.112(4) 0.120(3) 0.126(4) -0.029(3) -0.023(3) -0.039(3)
C106 0.098(3) 0.095(2) 0.092(3) -0.022(2) -0.014(2) -0.035(2)
C107 0.119(3) 0.102(3) 0.089(3) -0.036(2) 0.039(2) -0.047(2)
C108 0.195(5) 0.108(3) 0.153(4) -0.019(3) 0.027(4) -0.074(4)
C109 0.299(8) 0.136(4) 0.115(4) -0.065(3) 0.075(4) -0.077(5)
C110 0.084(2) 0.060(2) 0.055(2) -0.0161(13) 0.0051(15) -0.028(2)
C111 0.085(2) 0.076(2) 0.070(2) -0.024(2) 0.008(2) -0.038(2)
C112 0.112(3) 0.101(3) 0.085(2) -0.036(2) -0.007(2) -0.042(2)
C113 0.147(4) 0.095(3) 0.082(2) -0.042(2) -0.002(2) -0.050(3)
C114 0.139(3) 0.068(2) 0.084(2) -0.032(2) -0.006(2) -0.022(2)
C115 0.119(3) 0.067(2) 0.068(2) -0.021(2) -0.011(2) -0.029(2)
C116 0.077(2) 0.112(3) 0.124(3) -0.047(3) -0.014(2) -0.024(2)
C117 0.348(11) 0.146(5) 0.182(6) 0.042(5) 0.035(7) 0.052(6)
C118 0.123(5) 0.216(7) 0.430(14) -0.056(8) 0.094(7) -0.016(5)
C119 0.081(2) 0.066(2) 0.058(2) -0.0164(14) 0.0003(14) -0.024(2)
C120 0.112(3) 0.085(2) 0.062(2) -0.028(2) 0.012(2) -0.040(2)
C121 0.146(4) 0.106(3) 0.070(2) -0.036(2) 0.028(2) -0.049(3)
C122 0.135(3) 0.115(3) 0.079(2) -0.023(2) 0.032(2) -0.048(3)
C123 0.132(3) 0.100(3) 0.091(3) -0.020(2) 0.030(2) -0.060(2)
C124 0.112(3) 0.081(2) 0.075(2) -0.021(2) 0.012(2) -0.044(2)
C125 0.212(5) 0.101(3) 0.069(2) -0.042(2) 0.029(3) -0.081(3)
C126 0.300(8) 0.211(6) 0.148(4) -0.073(4) 0.002(5) -0.176(6)
C127 0.311(9) 0.094(3) 0.148(4) -0.044(3) 0.058(5) -0.054(4)

loop_
_atom_site_label
_atom_site_type_symbol
_atom_site_fract_x
_atom_site_fract_y
_atom_site_fract_z
_atom_site_U_iso_or_equiv
_atom_site_thermal_displace_type
_atom_site_occupancy
_atom_site_calc_flag
_atom_site_refinement_flags
_atom_site_disorder_group
P1 P 0.46761(6) 0.76202(6) 0.88507(4) 0.0552(3) Uani 1 d . .
P2 P 0.13456(8) 0.21187(6) 0.59197(4) 0.0662(3) Uani 1 d . .
C1 C 0.6100(2) 0.6962(2) 0.94983(14) 0.0538(6) Uani 1 d . .
C2 C 0.7314(2) 0.6968(2) 0.92590(15) 0.0598(7) Uani 1 d . .
C3 C 0.8339(3) 0.6574(3) 0.9781(2) 0.0777(9) Uani 1 d . .
H3 H 0.9150(3) 0.6580(3) 0.9630(2) 0.101 Uiso 1 calc R .
C4 C 0.8195(3) 0.6175(3) 1.0513(2) 0.0859(10) Uani 1 d . .
H4 H 0.8894(3) 0.5938(3) 1.0851(2) 0.112 Uiso 1 calc R .
C5 C 0.7024(3) 0.6126(3) 1.0744(2) 0.0807(9) Uani 1 d . .
H5 H 0.6930(3) 0.5827(3) 1.1236(2) 0.105 Uiso 1 calc R .
C6 C 0.5988(3) 0.6521(2) 1.0244(2) 0.0673(8) Uani 1 d . .
H6 H 0.5189(3) 0.6495(2) 1.0406(2) 0.087 Uiso 1 calc R .
C7 C 0.7544(3) 0.7380(3) 0.8458(2) 0.0705(8) Uani 1 d . .
H7 H 0.6743(3) 0.7539(3) 0.8172(2) 0.092 Uiso 1 calc R .
C8 C 0.8615(4) 0.6484(3) 0.8186(2) 0.1124(13) Uani 1 d . .
H8A H 0.8739(18) 0.6778(8) 0.7680(5) 0.157 Uiso 1 calc R .
H8B H 0.8377(12) 0.5827(9) 0.8234(14) 0.157 Uiso 1 calc R .
H8C H 0.9406(7) 0.6282(17) 0.8474(10) 0.157 Uiso 1 calc R .
C9 C 0.7824(4) 0.8477(3) 0.8320(2) 0.1167(14) Uani 1 d . .
H9A H 0.7918(27) 0.8739(13) 0.7805(3) 0.163 Uiso 1 calc R .
H9B H 0.8611(15) 0.8347(6) 0.8590(12) 0.163 Uiso 1 calc R .
H9C H 0.7121(13) 0.9037(8) 0.8479(14) 0.163 Uiso 1 calc R .
C10 C 0.3343(2) 0.7525(2) 0.94488(14) 0.0575(7) Uani 1 d . .
C11 C 0.2733(3) 0.8381(3) 0.9815(2) 0.0771(9) Uani 1 d . .
C12 C 0.1699(3) 0.8292(3) 1.0236(2) 0.0935(11) Uani 1 d . .
H12 H 0.1296(3) 0.8849(3) 1.0482(2) 0.122 Uiso 1 calc R .
C13 C 0.1247(3) 0.7412(3) 1.0302(2) 0.0883(10) Uani 1 d . .
H13 H 0.0539(3) 0.7385(3) 1.0581(2) 0.115 Uiso 1 calc R .
C14 C 0.1849(3) 0.6577(3) 0.9955(2) 0.0724(8) Uani 1 d . .
H14 H 0.1561(3) 0.5970(3) 1.0002(2) 0.094 Uiso 1 calc R .
C15 C 0.2876(3) 0.6635(2) 0.9537(2) 0.0641(7) Uani 1 d . .
H15 H 0.3276(3) 0.6059(2) 0.9304(2) 0.083 Uiso 1 calc R .
C16 C 0.3193(4) 0.9357(3) 0.9783(3) 0.1171(15) Uani 1 d . .
H16 H 0.3865(4) 0.9325(3) 0.9425(3) 0.152 Uiso 1 calc R .
C17 C 0.3815(6) 0.9238(5) 1.0552(3) 0.170(2) Uani 1 d . .
H17A H 0.4072(38) 0.9879(18) 1.0534(7) 0.237 Uiso 1 calc R .
H17B H 0.4562(25) 0.8558(19) 1.0674(11) 0.237 Uiso 1 calc R .
H17C H 0.3193(14) 0.9203(37) 1.0919(5) 0.237 Uiso 1 calc R .
C18 C 0.2146(5) 1.0468(4) 0.9546(4) 0.204(3) Uani 1 d . .
H18A H 0.2469(16) 1.1057(5) 0.9573(29) 0.285 Uiso 1 calc R .
H18B H 0.1440(23) 1.0491(18) 0.9863(19) 0.285 Uiso 1 calc R .
H18C H 0.1848(36) 1.0576(20) 0.9050(11) 0.285 Uiso 1 calc R .
C19 C 0.4824(2) 0.6518(2) 0.83609(14) 0.0545(7) Uani 1 d . .
C20 C 0.4007(3) 0.6781(2) 0.77337(15) 0.0661(7) Uani 1 d . .
C21 C 0.4200(3) 0.5958(3) 0.7352(2) 0.0838(9) Uani 1 d . .
H21 H 0.3678(3) 0.6121(3) 0.6931(2) 0.109 Uiso 1 calc R .
C22 C 0.5141(3) 0.4906(3) 0.7576(2) 0.0842(9) Uani 1 d . .
H22 H 0.5256(3) 0.4373(3) 0.7304(2) 0.109 Uiso 1 calc R .
C23 C 0.5901(3) 0.4646(2) 0.8194(2) 0.0751(8) Uani 1 d . .
H23 H 0.6525(3) 0.3930(2) 0.8353(2) 0.098 Uiso 1 calc R .
C24 C 0.5742(3) 0.5446(2) 0.85816(15) 0.0618(7) Uani 1 d . .
H24 H 0.6266(3) 0.5262(2) 0.90049(15) 0.080 Uiso 1 calc R .
C25 C 0.2934(4) 0.7911(3) 0.7482(2) 0.0981(12) Uani 1 d . .
H25 H 0.2953(4) 0.8367(3) 0.7825(2) 0.128 Uiso 1 calc R .
C26 C 0.1591(4) 0.7747(5) 0.7524(4) 0.184(3) Uani 1 d . .
H26A H 0.1480(20) 0.7424(36) 0.7133(15) 0.258 Uiso 1 calc R .
H26B H 0.0914(5) 0.8467(7) 0.7476(26) 0.258 Uiso 1 calc R .
H26C H 0.1554(17) 0.7249(32) 0.7988(11) 0.258 Uiso 1 calc R .
C27 C 0.3121(7) 0.8529(4) 0.6746(3) 0.196(3) Uani 1 d . .
H27A H 0.3901(27) 0.8700(39) 0.6757(7) 0.274 Uiso 1 calc R .
H27B H 0.2396(24) 0.9220(22) 0.6594(12) 0.274 Uiso 1 calc R .
H27C H 0.3189(52) 0.8071(19) 0.6406(6) 0.274 Uiso 1 calc R .
C101 C -0.0407(3) 0.2672(2) 0.5707(2) 0.0731(8) Uani 1 d . .
C102 C -0.1225(4) 0.2468(3) 0.6267(2) 0.0848(9) Uani 1 d . .
C103 C -0.2561(5) 0.2868(4) 0.6082(3) 0.1202(14) Uani 1 d . .
H103 H -0.3128(5) 0.2751(4) 0.6446(3) 0.156 Uiso 1 calc R .
C104 C -0.3052(5) 0.3434(4) 0.5369(4) 0.134(2) Uani 1 d . .
H104 H -0.3940(5) 0.3687(4) 0.5259(4) 0.174 Uiso 1 calc R .
C105 C -0.2243(5) 0.3620(4) 0.4828(3) 0.1192(14) Uani 1 d . .
H105 H -0.2571(5) 0.3996(4) 0.4349(3) 0.155 Uiso 1 calc R .
C106 C -0.0937(4) 0.3246(3) 0.5000(2) 0.0943(10) Uani 1 d . .
H106 H -0.0387(4) 0.3380(3) 0.4631(2) 0.123 Uiso 1 calc R .
C107 C -0.0730(4) 0.1865(3) 0.7055(2) 0.0990(11) Uani 1 d . .
H107 H 0.0218(4) 0.1617(3) 0.7064(2) 0.129 Uiso 1 calc R .
C108 C -0.1086(6) 0.0820(4) 0.7341(3) 0.149(2) Uani 1 d . .
H10A H -0.1997(8) 0.1040(4) 0.7418(20) 0.209 Uiso 1 calc R .
H10B H -0.0604(27) 0.0389(16) 0.7798(11) 0.209 Uiso 1 calc R .
H10C H -0.0883(34) 0.0368(16) 0.6989(10) 0.209 Uiso 1 calc R .
C109 C -0.1170(7) 0.2634(4) 0.7577(3) 0.178(3) Uani 1 d . .
H10D H -0.0742(34) 0.2243(16) 0.8053(8) 0.249 Uiso 1 calc R .
H10E H -0.2091(9) 0.2842(32) 0.7615(20) 0.249 Uiso 1 calc R .
H10F H -0.0954(43) 0.3303(20) 0.7392(14) 0.249 Uiso 1 calc R .
C110 C 0.1503(3) 0.3133(2) 0.64073(15) 0.0656(7) Uani 1 d . .
C111 C 0.2553(3) 0.2822(3) 0.6907(2) 0.0731(8) Uani 1 d . .
C112 C 0.2595(4) 0.3565(3) 0.7312(2) 0.0951(11) Uani 1 d . .
H112 H 0.3291(4) 0.3360(3) 0.7647(2) 0.124 Uiso 1 calc R .
C113 C 0.1627(4) 0.4603(3) 0.7230(2) 0.1018(12) Uani 1 d . .
H113 H 0.1676(4) 0.5088(3) 0.7511(2) 0.132 Uiso 1 calc R .
C114 C 0.0606(4) 0.4923(3) 0.6744(2) 0.0984(11) Uani 1 d . .
H114 H -0.0049(4) 0.5623(3) 0.6689(2) 0.128 Uiso 1 calc R .
C115 C 0.0551(4) 0.4195(3) 0.6329(2) 0.0846(10) Uani 1 d . .
H115 H -0.0142(4) 0.4421(3) 0.5988(2) 0.110 Uiso 1 calc R .
C116 C 0.3626(3) 0.1670(3) 0.7033(2) 0.1028(12) Uani 1 d . .
H116 H 0.3385(3) 0.1257(3) 0.6722(2) 0.134 Uiso 1 calc R .
C117 C 0.3774(9) 0.0987(5) 0.7778(4) 0.278(5) Uani 1 d . .
H11A H 0.4306(74) 0.0221(17) 0.7791(9) 0.389 Uiso 1 calc R .
H11B H 0.2938(13) 0.1006(62) 0.7950(18) 0.389 Uiso 1 calc R .
H11C H 0.4177(79) 0.1280(46) 0.8087(10) 0.389 Uiso 1 calc R .
C118 C 0.4864(6) 0.1782(7) 0.6784(6) 0.274(5) Uani 1 d . .
H11D H 0.4703(8) 0.2422(47) 0.6369(30) 0.384 Uiso 1 calc R .
H11E H 0.5389(36) 0.1109(33) 0.6645(48) 0.384 Uiso 1 calc R .
H11F H 0.5311(39) 0.1889(75) 0.7175(16) 0.384 Uiso 1 calc R .
C119 C 0.2015(3) 0.2525(2) 0.50291(15) 0.0681(8) Uani 1 d . .
C120 C 0.2274(3) 0.1813(3) 0.4553(2) 0.0829(9) Uani 1 d . .
C121 C 0.2844(4) 0.2107(3) 0.3899(2) 0.1035(12) Uani 1 d . .
H121 H 0.3021(4) 0.1635(3) 0.3579(2) 0.135 Uiso 1 calc R .
C122 C 0.3152(4) 0.3065(4) 0.3713(2) 0.1090(13) Uani 1 d . .
H122 H 0.3521(4) 0.3246(4) 0.3269(2) 0.142 Uiso 1 calc R .
C123 C 0.2915(4) 0.3759(3) 0.4182(2) 0.1034(12) Uani 1 d . .
H123 H 0.3142(4) 0.4405(3) 0.4066(2) 0.134 Uiso 1 calc R .
C124 C 0.2333(3) 0.3492(3) 0.4831(2) 0.0862(10) Uani 1 d . .
H124 H 0.2152(3) 0.3977(3) 0.5143(2) 0.112 Uiso 1 calc R .
C125 C 0.1949(5) 0.0737(3) 0.4724(2) 0.1167(15) Uani 1 d . .
H125 H 0.1610(5) 0.0651(3) 0.5215(2) 0.152 Uiso 1 calc R .
C126 C 0.0880(7) 0.0817(5) 0.4186(3) 0.191(3) Uani 1 d . .
H12A H 0.0703(34) 0.0123(16) 0.4306(17) 0.267 Uiso 1 calc R .
H12B H 0.1161(20) 0.0948(41) 0.3694(4) 0.267 Uiso 1 calc R .
H12C H 0.0107(16) 0.1432(27) 0.4223(19) 0.267 Uiso 1 calc R .
C127 C 0.3130(7) -0.0301(4) 0.4746(3) 0.187(3) Uani 1 d . .
H12D H 0.2906(13) -0.0967(4) 0.4920(25) 0.262 Uiso 1 calc R .
H12E H 0.3796(18) -0.0317(22) 0.5071(21) 0.262 Uiso 1 calc R .
H12F H 0.3442(28) -0.0278(20) 0.4262(6) 0.262 Uiso 1 calc R .

loop_
_atom_type_symbol
_atom_type_description
_atom_type_scat_dispersion_real
_atom_type_scat_dispersion_imag
_atom_type_scat_source
C C 0.0033 0.0016 'International Tables Vol C Tables 4.2.6.8 and 6.1.1.4'
H H 0.0000 0.0000 'International Tables Vol C Tables 4.2.6.8 and 6.1.1.4'
P P 0.1023 0.0942 'International Tables Vol C Tables 4.2.6.8 and 6.1.1.4'

loop_
_geom_angle_atom_site_label_1
_geom_angle_atom_site_label_2
_geom_angle_atom_site_label_3
_geom_angle
_geom_angle_site_symmetry_1
_geom_angle_site_symmetry_3
_geom_angle_publ_flag
C1 P1 C10 102.54(12) . . ?
C1 P1 C19 102.55(11) . . ?
C10 P1 C19 101.83(11) . . ?
C101 P2 C110 100.55(13) . . ?
C101 P2 C119 103.55(14) . . ?
C110 P2 C119 102.91(13) . . ?
C6 C1 C2 118.6(2) . . ?
C6 C1 P1 121.4(2) . . ?
C2 C1 P1 119.9(2) . . ?
C3 C2 C1 118.0(3) . . ?
C3 C2 C7 119.5(2) . . ?
C1 C2 C7 122.4(2) . . ?
C4 C3 C2 122.2(3) . . ?
C5 C4 C3 119.9(3) . . ?
C4 C5 C6 119.5(3) . . ?
C5 C6 C1 121.8(3) . . ?
C2 C7 C9 111.3(3) . . ?
C2 C7 C8 111.9(3) . . ?
C9 C7 C8 111.0(3) . . ?
C15 C10 C11 118.0(3) . . ?
C15 C10 P1 121.6(2) . . ?
C11 C10 P1 120.4(2) . . ?
C12 C11 C10 118.1(3) . . ?
C12 C11 C16 119.4(3) . . ?
C10 C11 C16 122.4(3) . . ?
C13 C12 C11 122.5(3) . . ?
C14 C13 C12 119.2(3) . . ?
C13 C14 C15 119.8(3) . . ?
C14 C15 C10 122.3(3) . . ?
C18 C16 C11 112.7(4) . . ?
C18 C16 C17 110.0(4) . . ?
C11 C16 C17 109.9(4) . . ?
C24 C19 C20 118.9(2) . . ?
C24 C19 P1 121.8(2) . . ?
C20 C19 P1 119.3(2) . . ?
C21 C20 C19 117.8(3) . . ?
C21 C20 C25 120.2(3) . . ?
C19 C20 C25 122.0(2) . . ?
C22 C21 C20 121.9(3) . . ?
C23 C22 C21 120.0(3) . . ?
C22 C23 C24 119.5(3) . . ?
C23 C24 C19 121.8(3) . . ?
C27 C25 C20 112.0(4) . . ?
C27 C25 C26 111.9(4) . . ?
C20 C25 C26 110.0(3) . . ?
C106 C101 C102 119.4(3) . . ?
C106 C101 P2 121.8(3) . . ?
C102 C101 P2 118.8(3) . . ?
C101 C102 C103 117.6(4) . . ?
C101 C102 C107 122.8(3) . . ?
C103 C102 C107 119.6(4) . . ?
C104 C103 C102 121.3(4) . . ?
C105 C104 C103 120.5(5) . . ?
C104 C105 C106 119.0(4) . . ?
C105 C106 C101 122.3(4) . . ?
C108 C107 C102 113.0(4) . . ?
C108 C107 C109 109.4(4) . . ?
C102 C107 C109 112.8(3) . . ?
C115 C110 C111 118.3(3) . . ?
C115 C110 P2 121.6(2) . . ?
C111 C110 P2 120.0(2) . . ?
C112 C111 C110 119.0(3) . . ?
C112 C111 C116 119.4(3) . . ?
C110 C111 C116 121.6(3) . . ?
C113 C112 C111 121.4(3) . . ?
C114 C113 C112 120.4(3) . . ?
C113 C114 C115 119.0(3) . . ?
C114 C115 C110 121.9(3) . . ?
C117 C116 C118 111.0(6) . . ?
C117 C116 C111 114.2(4) . . ?
C118 C116 C111 111.2(4) . . ?
C124 C119 C120 118.6(3) . . ?
C124 C119 P2 121.8(2) . . ?
C120 C119 P2 119.6(2) . . ?
C121 C120 C119 118.6(3) . . ?
C121 C120 C125 119.3(3) . . ?
C119 C120 C125 122.1(3) . . ?
C122 C121 C120 122.0(3) . . ?
C121 C122 C123 119.7(3) . . ?
C122 C123 C124 119.3(3) . . ?
C119 C124 C123 121.8(3) . . ?
C127 C125 C120 112.2(4) . . ?
C127 C125 C126 111.0(4) . . ?
C120 C125 C126 111.5(4) . . ?

loop_
_geom_bond_atom_site_label_1
_geom_bond_atom_site_label_2
_geom_bond_distance
_geom_bond_site_symmetry_2
_geom_bond_publ_flag
P1 C1 1.834(3) . ?
P1 C10 1.839(3) . ?
P1 C19 1.843(3) . ?
P2 C101 1.831(3) . ?
P2 C110 1.834(3) . ?
P2 C119 1.838(3) . ?
C1 C6 1.398(4) . ?
C1 C2 1.398(4) . ?
C2 C3 1.388(4) . ?
C2 C7 1.514(4) . ?
C3 C4 1.370(4) . ?
C4 C5 1.363(4) . ?
C5 C6 1.370(4) . ?
C7 C9 1.520(4) . ?
C7 C8 1.520(4) . ?
C10 C15 1.392(4) . ?
C10 C11 1.410(4) . ?
C11 C12 1.387(4) . ?
C11 C16 1.507(4) . ?
C12 C13 1.373(4) . ?
C13 C14 1.366(4) . ?
C14 C15 1.368(4) . ?
C16 C18 1.478(6) . ?
C16 C17 1.570(7) . ?
C19 C24 1.382(3) . ?
C19 C20 1.406(4) . ?
C20 C21 1.382(4) . ?
C20 C25 1.510(4) . ?
C21 C22 1.376(4) . ?
C22 C23 1.356(4) . ?
C23 C24 1.370(4) . ?
C25 C27 1.468(6) . ?
C25 C26 1.560(6) . ?
C101 C106 1.388(4) . ?
C101 C102 1.399(4) . ?
C102 C103 1.404(6) . ?
C102 C107 1.515(5) . ?
C103 C104 1.388(7) . ?
C104 C105 1.361(7) . ?
C105 C106 1.370(5) . ?
C107 C108 1.511(5) . ?
C107 C109 1.519(5) . ?
C110 C115 1.393(4) . ?
C110 C111 1.394(4) . ?
C111 C112 1.380(4) . ?
C111 C116 1.523(5) . ?
C112 C113 1.378(5) . ?
C113 C114 1.353(5) . ?
C114 C115 1.380(4) . ?
C116 C117 1.443(7) . ?
C116 C118 1.470(7) . ?
C119 C124 1.381(4) . ?
C119 C120 1.394(4) . ?
C120 C121 1.392(5) . ?
C120 C125 1.518(5) . ?
C121 C122 1.362(5) . ?
C122 C123 1.368(5) . ?
C123 C124 1.383(4) . ?
C125 C127 1.510(7) . ?
C125 C126 1.535(7) . ?
